data_2021851
loop_
_publ_author_name
'Vahdani Alviri, Banafsheh'
'Pourayoubi, Mehrdad'
'Abdul Salam, Abdul Ajees'
'Ne\<cas, Marek'
'van der Lee, Arie'
'Chithran, Akshara'
'Damodaran, Krishnan'

_publ_section_title
;
 Conformational flexibility in amidophosphoesters: a CSD analysis
 completed with two new crystal structures of (C~6~H~5~O)~2~P(O)<i>X</i>
 [<i>X</i>~= NHC~7~H~13~ and N(CH~2~C~6~H~5~)~2~]
;
_journal_coeditor_code YO3071
_journal_issue 1
_journal_name_full 'Acta Crystallographica Section C'
_journal_page_first 104
_journal_page_last 116
_journal_paper_doi 10.1107/S2053229619016619
_journal_volume 76
_journal_year 2020
_chemical_absolute_configuration ad
_chemical_formula_iupac 'C19 H24 N O3 P'
_chemical_formula_moiety 'C19 H24 N O3 P'
_chemical_formula_sum 'C19 H24 N O3 P'
_chemical_formula_weight 345.36
_chemical_name_systematic
;
Diphenyl (cycloheptylamido)phosphate
;
_space_group_IT_number 33
_space_group_name_Hall 'P 2c -2n'
_space_group_name_H-M_alt 'P n a 21'
_symmetry_cell_setting orthorhombic
_symmetry_space_group_name_Hall 'P 2c -2n'
_symmetry_space_group_name_H-M 'P n a 21'
_atom_sites_solution_hydrogens difmap
_atom_sites_solution_primary iterative
_audit_creation_method CRYSTALS_ver_14.61
_cell_angle_alpha 90
_cell_angle_beta 90
_cell_angle_gamma 90
_cell_formula_units_Z 4
_cell_length_a 9.3538(2)
_cell_length_b 9.7899(3)
_cell_length_c 19.3432(5)
_cell_measurement_reflns_used 3874
_cell_measurement_temperature 175
_cell_measurement_theta_max 27.0750
_cell_measurement_theta_min 2.1150
_cell_volume 1771.31(8)
_computing_cell_refinement
;
CrysAlis PRO (Rigaku OD, 2015)
;
_computing_data_collection
;
CrysAlis PRO (Rigaku OD, 2015)
;
_computing_data_reduction
;
CrysAlis PRO (Rigaku OD, 2015)
;
_computing_molecular_graphics
;
CAMERON (Watkin <i>et al.</i>, 1996) and
<i>PyMOL</i> (Schr\"odinger, 2015)
;
_computing_publication_material
;
CRYSTALS (Betteridge <i>et al.</i>,  2003)
;
_computing_structure_refinement
;
CRYSTALS (Betteridge <i>et al.</i>, 2003)
;
_computing_structure_solution
;
SUPERFLIP (Palatinus & Chapuis, 2007)
;
_diffrn_ambient_temperature 175
_diffrn_detector 'CCD plate'
_diffrn_detector_area_resol_mean 16.0143
_diffrn_measured_fraction_theta_full 0.997
_diffrn_measured_fraction_theta_max 0.869
_diffrn_measurement_device Area
_diffrn_measurement_device_type 'Rigaku Xcalibur Sapphire3 Gemini'
_diffrn_measurement_method '\w scans'
_diffrn_radiation_monochromator graphite
_diffrn_radiation_type 'Mo K\a'
_diffrn_radiation_wavelength 0.71073
_diffrn_reflns_av_R_equivalents 0.035
_diffrn_reflns_av_unetI/netI 0.0487
_diffrn_reflns_limit_h_max 12
_diffrn_reflns_limit_h_min -7
_diffrn_reflns_limit_k_max 11
_diffrn_reflns_limit_k_min -9
_diffrn_reflns_limit_l_max 23
_diffrn_reflns_limit_l_min -23
_diffrn_reflns_number 9026
_diffrn_reflns_theta_full 25.169
_diffrn_reflns_theta_max 27.965
_diffrn_reflns_theta_min 2.106
_exptl_absorpt_coefficient_mu 0.172
_exptl_absorpt_correction_T_max 1.00000
_exptl_absorpt_correction_T_min 0.97846
_exptl_absorpt_correction_type multi-scan
_exptl_absorpt_process_details
;
(CrysAlis PRO; Rigaku OD, 2015)
;
_exptl_crystal_colour colourless
_exptl_crystal_density_diffrn 1.295
_exptl_crystal_description prism
_exptl_crystal_F_000 736
_exptl_crystal_size_max 0.350
_exptl_crystal_size_mid 0.250
_exptl_crystal_size_min 0.150
_refine_diff_density_max 0.32
_refine_diff_density_min -0.54
_refine_ls_abs_structure_details
;
Flack (1983), 1505 Friedel-pairs
;
_refine_ls_abs_structure_Flack 0.6(3)
_refine_ls_extinction_method None
_refine_ls_goodness_of_fit_ref 0.9502
_refine_ls_hydrogen_treatment mixed
_refine_ls_matrix_type full
_refine_ls_number_parameters 221
_refine_ls_number_reflns 3338
_refine_ls_number_restraints 79
_refine_ls_R_factor_all 0.0607
_refine_ls_R_factor_gt 0.0522
_refine_ls_shift/su_max 0.0004984
_refine_ls_shift/su_mean 0.0000848
_refine_ls_structure_factor_coef Fsqd
_refine_ls_weighting_details
;
Method, part 1, Chebychev polynomial, (Watkin, 1994, Prince,
1982)
[weight] = 1.0/[A~0~*T~0~(x)+A~1~*T~1~(x) ... +A~n-1~]*T~n-1~(x)]
where A~i~ are the Chebychev coefficients listed below and x= Fcalc/Fmax
Method = Robust Weighting (Prince, 1982)
W = [weight] * [1-(deltaF/6*sigmaF)^2^]^2^
A~i~ are:
19.6 25.7 7.98
;
_refine_ls_weighting_scheme calc
_refine_ls_wR_factor_all 0.1054
_refine_ls_wR_factor_gt 0.0964
_refine_ls_wR_factor_ref 0.1028
_reflns_number_gt 2964
_reflns_number_total 3411
_reflns_threshold_expression I>2.0\s(I)
_cod_data_source_file yo3071sup1.cif
_cod_data_source_block I
_cod_depositor_comments 'Adding full bibliography for 2021851--2021852.cif.'
_cod_original_cell_volume 1771.31(5)
_cod_original_sg_symbol_H-M 'P n a 21 '
_cod_database_code 2021851
_cod_database_fobs_code 2021851

loop_
_symmetry_equiv_pos_as_xyz
x,y,z
-x+1/2,y+1/2,z+1/2
x+1/2,-y+1/2,z
-x,-y,z+1/2

loop_
_atom_site_type_symbol
_atom_site_label
_atom_site_fract_x
_atom_site_fract_y
_atom_site_fract_z
_atom_site_U_iso_or_equiv
_atom_site_adp_type
_atom_site_occupancy
P P1 0.35676(6) 0.84662(6) 0.00163(13) 0.0183 Uani 1.0000
O O2 0.4415(4) 0.9225(3) 0.06247(18) 0.0205 Uani 1.0000
C C3 0.4113(6) 0.8932(5) 0.1321(3) 0.0257 Uani 1.0000
C C4 0.4887(6) 0.7907(5) 0.1653(2) 0.0305 Uani 1.0000
C C5 0.4633(8) 0.7722(6) 0.2345(3) 0.0433 Uani 1.0000
C C6 0.3634(7) 0.8486(7) 0.2706(3) 0.0431 Uani 1.0000
C C7 0.2905(8) 0.9495(7) 0.2365(3) 0.0406 Uani 1.0000
C C8 0.3173(7) 0.9711(6) 0.1665(3) 0.0333 Uani 1.0000
H H81 0.2689 1.0405 0.1435 0.0500 Uiso 1.0000
H H71 0.2237 1.0015 0.2605 0.0500 Uiso 1.0000
H H61 0.3472 0.8316 0.3172 0.0500 Uiso 1.0000
H H51 0.5151 0.7058 0.2580 0.0500 Uiso 1.0000
H H41 0.5550 0.7374 0.1417 0.0500 Uiso 1.0000
O O9 0.20228(18) 0.87095(18) 0.0010(3) 0.0275 Uani 1.0000
O O10 0.4444(4) 0.9209(4) -0.0573(2) 0.0288 Uani 1.0000
C C11 0.4140(5) 0.8929(5) -0.1266(3) 0.0223 Uani 1.0000
C C12 0.3098(6) 0.9729(6) -0.1603(3) 0.0323 Uani 1.0000
C C13 0.2900(8) 0.9499(8) -0.2298(3) 0.0459 Uani 1.0000
C C14 0.3672(7) 0.8504(7) -0.2635(4) 0.0488 Uani 1.0000
C C15 0.4657(7) 0.7703(7) -0.2302(3) 0.0420 Uani 1.0000
C C16 0.4909(7) 0.7958(6) -0.1596(2) 0.0358 Uani 1.0000
H H161 0.5592 0.7455 -0.1357 0.0500 Uiso 1.0000
H H151 0.5141 0.7017 -0.2538 0.0500 Uiso 1.0000
H H141 0.3519 0.8376 -0.3106 0.0500 Uiso 1.0000
H H131 0.2239 1.0023 -0.2540 0.0500 Uiso 1.0000
N N17 0.3982(2) 0.6874(2) 0.0026(3) 0.0213 Uani 1.0000
C C18 0.2936(3) 0.5742(2) 0.0018(3) 0.0232 Uani 1.0000
C C19 0.3086(7) 0.4933(6) 0.0682(3) 0.0425 Uani 1.0000
C C20 0.4369(7) 0.3947(6) 0.0702(3) 0.0671 Uani 1.0000
C C21 0.4344(6) 0.2720(4) 0.0185(3) 0.0809 Uani 1.0000
C C22 0.4727(8) 0.2979(6) -0.0558(3) 0.0828 Uani 1.0000
C C23 0.4388(6) 0.4358(5) -0.0842(3) 0.0460 Uani 1.0000
C C24 0.2980(6) 0.4913(5) -0.0638(3) 0.0330 Uani 1.0000
H H241 0.2705 0.5513 -0.1015 0.0500 Uiso 1.0000
H H242 0.2268 0.4196 -0.0609 0.0500 Uiso 1.0000
H H231 0.4456 0.4317 -0.1342 0.0500 Uiso 1.0000
H H232 0.5135 0.4971 -0.0684 0.0500 Uiso 1.0000
H H191 0.2225 0.4394 0.0742 0.0500 Uiso 1.0000
H H192 0.3146 0.5558 0.1070 0.0500 Uiso 1.0000
H H181 0.1988 0.6165 0.0040 0.0500 Uiso 1.0000
H H201 0.5191 0.4478 0.0598 0.0830 Uiso 1.0000
H H202 0.4452 0.3584 0.1155 0.0830 Uiso 1.0000
H H211 0.4991 0.2058 0.0360 0.1300 Uiso 1.0000
H H212 0.3399 0.2364 0.0198 0.1300 Uiso 1.0000
H H221 0.5721 0.2813 -0.0614 0.1047 Uiso 1.0000
H H222 0.4199 0.2331 -0.0820 0.1047 Uiso 1.0000
H H121 0.2592 1.0429 -0.1367 0.0436 Uiso 1.0000
H H171 0.484(2) 0.6673(19) -0.009(2) 0.0300 Uiso 1.0000

loop_
_atom_site_aniso_label
_atom_site_aniso_U_11
_atom_site_aniso_U_22
_atom_site_aniso_U_33
_atom_site_aniso_U_12
_atom_site_aniso_U_13
_atom_site_aniso_U_23
P1 0.0138(3) 0.0183(3) 0.0227(3) -0.0001(2) 0.0006(7) -0.0007(6)
O2 0.0227(17) 0.0164(13) 0.0223(15) -0.0076(15) -0.0063(14) -0.0020(13)
C3 0.029(3) 0.028(2) 0.020(2) -0.011(2) 0.002(2) -0.007(2)
C4 0.029(3) 0.024(2) 0.039(3) 0.008(2) -0.011(2) -0.003(2)
C5 0.055(5) 0.042(3) 0.033(3) 0.005(3) -0.014(3) 0.002(3)
C6 0.058(5) 0.055(4) 0.016(3) -0.018(3) 0.004(3) 0.003(2)
C7 0.045(4) 0.044(3) 0.033(3) 0.005(3) 0.018(3) -0.015(3)
C8 0.037(3) 0.034(3) 0.029(3) 0.006(2) 0.010(2) -0.007(2)
O9 0.0155(8) 0.0237(9) 0.0434(11) 0.0019(7) -0.004(2) -0.006(2)
O10 0.027(2) 0.0371(17) 0.0223(15) -0.0064(19) -0.0090(16) 0.0040(15)
C11 0.016(3) 0.026(2) 0.025(2) -0.003(2) 0.002(2) 0.003(2)
C12 0.023(3) 0.034(3) 0.040(3) -0.003(2) 0.003(2) 0.005(3)
C13 0.038(4) 0.058(4) 0.042(3) -0.011(4) -0.011(3) 0.012(3)
C14 0.043(5) 0.069(5) 0.034(4) -0.011(3) -0.009(3) 0.015(3)
C15 0.039(4) 0.055(4) 0.032(3) -0.008(3) 0.005(3) -0.010(3)
C16 0.036(3) 0.052(3) 0.020(3) -0.004(3) -0.008(2) 0.004(2)
N17 0.0128(9) 0.0206(10) 0.0305(12) 0.0018(8) 0.003(3) -0.006(2)
C18 0.0189(12) 0.0192(12) 0.0316(13) -0.0034(10) 0.008(2) 0.001(2)
C19 0.057(3) 0.040(2) 0.030(2) -0.018(2) 0.011(3) 0.007(2)
C20 0.056(3) 0.071(3) 0.074(3) -0.007(3) -0.019(3) 0.047(2)
C21 0.058(3) 0.0235(17) 0.161(4) 0.0095(18) 0.021(4) 0.037(2)
C22 0.065(4) 0.052(2) 0.131(4) 0.018(3) 0.001(3) -0.013(2)
C23 0.039(2) 0.053(2) 0.046(2) 0.002(2) -0.002(2) -0.0226(17)
C24 0.029(2) 0.036(2) 0.034(2) -0.006(2) -0.001(2) -0.0073(19)

loop_
_atom_type_symbol
_atom_type_scat_Cromer_Mann_a1
_atom_type_scat_Cromer_Mann_a2
_atom_type_scat_Cromer_Mann_a3
_atom_type_scat_Cromer_Mann_a4
_atom_type_scat_Cromer_Mann_b1
_atom_type_scat_Cromer_Mann_b2
_atom_type_scat_Cromer_Mann_b3
_atom_type_scat_Cromer_Mann_b4
_atom_type_scat_Cromer_Mann_c
_atom_type_scat_dispersion_real
_atom_type_scat_dispersion_imag
_atom_type_scat_source
C 2.3100 1.0200 1.5886 0.8650 20.8439 10.2075 0.5687 51.6512 0.2156 0.0033 0.0016 'International Tables Vol C 4.2.6.8 and 6.1.1.4'
H 0.4930 0.3229 0.1402 0.0408 10.5109 26.1257 3.1424 57.7998 0.0030 0.0000 0.0000 'International Tables Vol C 4.2.6.8 and 6.1.1.4'
N 12.2126 3.1322 2.0125 1.1663 0.0057 9.8933 28.9975 0.5826 -11.5290 0.0061 0.0033 'International Tables Vol C 4.2.6.8 and 6.1.1.4'
O 3.0485 2.2868 1.5463 0.8670 13.2771 5.7011 0.3239 32.9089 0.2508 0.0106 0.0060 'International Tables Vol C 4.2.6.8 and 6.1.1.4'
P 6.4345 4.1791 1.7800 1.4908 1.9067 27.1570 0.5260 68.1645 1.1149 0.1023 0.0942 'International Tables Vol C 4.2.6.8 and 6.1.1.4'

loop_
_geom_angle_atom_site_label_1
_geom_angle_atom_site_label_2
_geom_angle_atom_site_label_3
_geom_angle
_geom_angle_publ_flag
O2 P1 O9 114.8(3) y
O2 P1 O10 93.42(10) y
O9 P1 O10 115.5(3) y
O2 P1 N17 108.8(2) y
O9 P1 N17 113.34(11) y
O10 P1 N17 109.2(2) y
P1 O2 C3 120.7(3) y
O2 C3 C4 118.9(5) ?
O2 C3 C8 119.4(5) ?
C4 C3 C8 121.4(5) ?
C3 C4 C5 117.0(5) ?
C3 C4 H41 121.7 no
C5 C4 H41 121.3 no
C4 C5 C6 122.5(6) ?
C4 C5 H51 118.6 no
C6 C5 H51 118.8 no
C5 C6 C7 118.9(6) ?
C5 C6 H61 120.2 no
C7 C6 H61 120.9 no
C6 C7 C8 119.2(6) ?
C6 C7 H71 119.4 no
C8 C7 H71 121.4 no
C7 C8 C3 120.9(6) ?
C7 C8 H81 119.3 no
C3 C8 H81 119.8 no
P1 O10 C11 119.7(3) y
O10 C11 C12 118.3(5) ?
O10 C11 C16 118.8(5) ?
C12 C11 C16 122.8(5) ?
C11 C12 C13 116.9(6) ?
C11 C12 H121 121.6 no
C13 C12 H121 121.4 no
C12 C13 C14 120.5(7) ?
C12 C13 H131 119.4 no
C14 C13 H131 120.1 no
C13 C14 C15 122.4(7) ?
C13 C14 H141 118.5 no
C15 C14 H141 119.1 no
C14 C15 C16 117.8(6) ?
C14 C15 H151 120.6 no
C16 C15 H151 121.6 no
C15 C16 C11 119.6(6) ?
C15 C16 H161 120.2 no
C11 C16 H161 120.2 no
P1 N17 C18 124.57(17) y
P1 N17 H171 116.4(13) no
C18 N17 H171 116.5(13) no
N17 C18 C19 108.8(4) ?
N17 C18 C24 113.2(4) ?
C19 C18 C24 115.5(2) ?
N17 C18 H181 106.4 no
C19 C18 H181 105.6 no
C24 C18 H181 106.8 no
C18 C19 C20 114.9(5) ?
C18 C19 H191 108.0 no
C20 C19 H191 107.6 no
C18 C19 H192 109.3 no
C20 C19 H192 109.3 no
H191 C19 H192 107.4 no
C19 C20 C21 117.0(5) ?
C19 C20 H201 106.3 no
C21 C20 H201 107.4 no
C19 C20 H202 108.8 no
C21 C20 H202 107.8 no
H201 C20 H202 109.5 no
C20 C21 C22 118.6(4) ?
C20 C21 H211 106.6 no
C22 C21 H211 107.8 no
C20 C21 H212 106.2 no
C22 C21 H212 108.0 no
H211 C21 H212 109.5 no
C21 C22 C23 117.0(5) ?
C21 C22 H221 108.2 no
C23 C22 H221 108.7 no
C21 C22 H222 105.8 no
C23 C22 H222 107.4 no
H221 C22 H222 109.5 no
C22 C23 C24 115.1(5) ?
C22 C23 H231 108.4 no
C24 C23 H231 109.8 no
C22 C23 H232 106.9 no
C24 C23 H232 109.3 no
H231 C23 H232 107.1 no
C18 C24 C23 116.5(4) ?
C18 C24 H241 107.4 no
C23 C24 H241 105.0 no
C18 C24 H242 108.8 no
C23 C24 H242 111.2 no
H241 C24 H242 107.4 no

loop_
_geom_bond_atom_site_label_1
_geom_bond_atom_site_label_2
_geom_bond_distance
_geom_bond_publ_flag
P1 O2 1.601(3) y
P1 O9 1.4645(18) y
P1 O10 1.581(4) y
P1 N17 1.607(2) y
O2 C3 1.405(6) y
C3 C4 1.394(6) ?
C3 C8 1.341(7) ?
C4 C5 1.371(6) ?
C4 H41 0.930 no
C5 C6 1.385(7) ?
C5 H51 0.930 no
C6 C7 1.369(7) ?
C6 H61 0.930 no
C7 C8 1.394(6) ?
C7 H71 0.930 no
C8 H81 0.930 no
O10 C11 1.399(6) y
C11 C12 1.409(6) ?
C11 C16 1.351(7) ?
C12 C13 1.377(6) ?
C12 H121 0.950 no
C13 C14 1.377(7) ?
C13 H131 0.930 no
C14 C15 1.370(7) ?
C14 H141 0.930 no
C15 C16 1.409(6) ?
C15 H151 0.930 no
C16 H161 0.930 no
N17 C18 1.479(3) y
N17 H171 0.860(18) no
C18 C19 1.514(6) ?
C18 C24 1.507(6) ?
C18 H181 0.980 no
C19 C20 1.540(7) ?
C19 H191 0.970 no
C19 H192 0.970 no
C20 C21 1.563(6) ?
C20 H201 0.950 no
C20 H202 0.950 no
C21 C22 1.502(7) ?
C21 H211 0.950 no
C21 H212 0.950 no
C22 C23 1.491(6) ?
C22 H221 0.950 no
C22 H222 0.950 no
C23 C24 1.478(6) ?
C23 H231 0.970 no
C23 H232 0.970 no
C24 H241 0.970 no
C24 H242 0.970 no

loop_
_geom_hbond_atom_site_label_D
_geom_hbond_atom_site_label_H
_geom_hbond_atom_site_label_A
_geom_hbond_site_symmetry_A
_geom_hbond_distance_DH
_geom_hbond_distance_HA
_geom_hbond_distance_DA
_geom_hbond_angle_DHA
_geom_hbond_publ_flag
C23 H232 O9 3_565 0.970 2.566 3.516(8) 166.26(16) yes
N17 H171 O9 3_565 0.860 2.083 2.901(8) 159(4) yes
